data_1516783
loop_
_publ_author_name
'Veliks, Janis'
'Tseng, Jui-Chang'
'Arias, Karla I.'
'Weisshar, Florian'
'Linden, Anthony'
'Siegel, Jay S.'

_publ_section_title
;
 Linear bilateral extended
 2,2&#x2032;:6&#x2032;,2&#x2032;&#x2032;-terpyridine ligands, their
 coordination complexes and heterometallic supramolecular networks
;
_journal_issue 11
_journal_name_full 'Chem. Sci.'
_journal_page_first 4317
_journal_paper_doi 10.1039/C4SC01025F
_journal_volume 5
_journal_year 2014
_chemical_formula_moiety 'C61 H51 N7 O6'
_chemical_formula_sum 'C61 H51 N7 O6'
_chemical_formula_weight 978.11
_chemical_name_systematic
; 
 ? 
;
_space_group_IT_number 2
_symmetry_cell_setting triclinic
_symmetry_Int_Tables_number 2
_symmetry_space_group_name_Hall '-P 1'
_symmetry_space_group_name_H-M 'P -1'
_atom_sites_solution_hydrogens geom
_atom_sites_solution_primary direct
_atom_sites_solution_secondary difmap
_audit_creation_date 7-Mar-2011
_audit_creation_method SHELXL-97
_cell_angle_alpha 79.8271(15)
_cell_angle_beta 76.8586(16)
_cell_angle_gamma 86.4640(16)
_cell_formula_units_Z 2
_cell_length_a 9.6372(2)
_cell_length_b 13.2613(2)
_cell_length_c 20.4245(4)
_cell_measurement_reflns_used 17800
_cell_measurement_temperature 160(1)
_cell_measurement_theta_max 74.1214
_cell_measurement_theta_min 2.2512
_cell_volume 2501.34(8)
_computing_cell_refinement 'CrysAlisPro, Version 1.171.34.44 (Agilent Technologies, 2010)'
_computing_data_collection 'CrysAlisPro, Version 1.171.34.44 (Agilent Technologies, 2010)'
_computing_data_reduction 'CrysAlisPro, Version 1.171.34.44 (Agilent Technologies, 2010)'
_computing_molecular_graphics 'ORTEPII (Johnson, 1976)'
_computing_publication_material 'SHELXL97 and PLATON (Spek, 2009)'
_computing_structure_refinement 'SHELXL97 (Sheldrick, 2008)'
_computing_structure_solution 'SHELXS97 (Sheldrick, 2008)'
_diffrn_ambient_temperature 160(1)
_diffrn_detector 'Atlas CCD camera on \k goniostat'
_diffrn_detector_area_resol_mean 10.3801
_diffrn_measured_fraction_theta_full 1.000
_diffrn_measured_fraction_theta_max 0.982
_diffrn_measurement_device_type 'Oxford Diffraction SuperNova, dual radiation diffractometer'
_diffrn_measurement_method '\w scans'
_diffrn_radiation_monochromator mirror
_diffrn_radiation_source 'SuperNova (Cu) X-ray Source'
_diffrn_radiation_type 'Cu K\a'
_diffrn_radiation_wavelength 1.54184
_diffrn_reflns_av_R_equivalents 0.0330
_diffrn_reflns_av_sigmaI/netI 0.0254
_diffrn_reflns_limit_h_max 12
_diffrn_reflns_limit_h_min -12
_diffrn_reflns_limit_k_max 16
_diffrn_reflns_limit_k_min -16
_diffrn_reflns_limit_l_max 23
_diffrn_reflns_limit_l_min -25
_diffrn_reflns_number 40455
_diffrn_reflns_theta_full 66.97
_diffrn_reflns_theta_max 74.29
_diffrn_reflns_theta_min 2.25
_diffrn_standards_decay_% 0
_diffrn_standards_number 0
_exptl_absorpt_coefficient_mu 0.685
_exptl_absorpt_correction_T_max 1.00000
_exptl_absorpt_correction_T_min 0.01105
_exptl_absorpt_correction_type multi-scan
_exptl_absorpt_process_details
;
Empirical absorption correction using spherical harmonics,
 implemented in SCALE3 ABSPACK scaling algorithm.
CrysAlisPro, Version 1.171.34.44 (Agilent Technologies, 2010)
;
_exptl_crystal_colour colourless
_exptl_crystal_density_diffrn 1.299
_exptl_crystal_density_method 'not measured'
_exptl_crystal_description needle
_exptl_crystal_F_000 1028
_exptl_crystal_size_max 0.23
_exptl_crystal_size_mid 0.07
_exptl_crystal_size_min 0.06
_refine_diff_density_max 0.280
_refine_diff_density_min -0.206
_refine_diff_density_rms 0.035
_refine_ls_extinction_method none
_refine_ls_goodness_of_fit_ref 1.037
_refine_ls_hydrogen_treatment constr
_refine_ls_matrix_type full
_refine_ls_number_parameters 676
_refine_ls_number_reflns 10009
_refine_ls_number_restraints 0
_refine_ls_restrained_S_all 1.037
_refine_ls_R_factor_all 0.0602
_refine_ls_R_factor_gt 0.0428
_refine_ls_shift/su_max 0.001
_refine_ls_shift/su_mean 0.000
_refine_ls_structure_factor_coef Fsqd
_refine_ls_weighting_details 'w=1/[\s^2^(Fo^2^)+(0.0596P)^2^+0.4306P] where P=(Fo^2^+2Fc^2^)/3'
_refine_ls_weighting_scheme calc
_refine_ls_wR_factor_gt 0.1114
_refine_ls_wR_factor_ref 0.1212
_reflns_number_gt 7607
_reflns_number_total 10009
_reflns_threshold_expression 'I > 2\s(I)'
_cod_data_source_file c4sc01025f2.cif
_cod_data_source_block 23f
_cod_depositor_comments 'Adding full bibliography for 1516783--1516791.cif.'
_cod_original_cell_volume 2501.35(8)
_cod_database_code 1516783

loop_
_symmetry_equiv_pos_as_xyz
'x, y, z'
'-x, -y, -z'

loop_
_atom_site_label
_atom_site_type_symbol
_atom_site_fract_x
_atom_site_fract_y
_atom_site_fract_z
_atom_site_U_iso_or_equiv
_atom_site_adp_type
_atom_site_occupancy
_atom_site_symmetry_multiplicity
_atom_site_calc_flag
_atom_site_refinement_flags
_atom_site_disorder_assembly
_atom_site_disorder_group
O1 O -0.17523(14) 0.21830(8) 0.31132(6) 0.0499(3) Uani 1 1 d . . .
O2 O -0.31614(12) 0.07441(8) 0.35796(6) 0.0456(3) Uani 1 1 d . . .
O3 O -0.12590(16) 1.13999(10) -0.36169(7) 0.0592(3) Uani 1 1 d . . .
O4 O 0.82924(12) 0.62460(8) 0.39627(6) 0.0439(3) Uani 1 1 d . . .
O5 O 1.05132(12) 0.55854(8) 0.41416(6) 0.0426(3) Uani 1 1 d . . .
O6 O 0.5637(2) 1.54664(12) -0.23075(8) 0.0780(5) Uani 1 1 d . . .
N1 N 0.33705(14) 0.30552(9) 0.43870(6) 0.0338(3) Uani 1 1 d . . .
N2 N 0.04702(16) 0.14734(10) 0.43671(7) 0.0425(3) Uani 1 1 d . . .
N3 N 0.66672(14) 0.37614(10) 0.47191(7) 0.0397(3) Uani 1 1 d . . .
N4 N 0.03107(18) 0.58489(11) 0.05751(8) 0.0461(4) Uani 0.603(11) 1 d P A 1
C4A C 0.03107(18) 0.58489(11) 0.05751(8) 0.0461(4) Uani 0.397(11) 1 d P A 2
H4A H 0.0907 0.5750 0.0151 0.055 Uiso 0.397(11) 1 calc PR A 2
N5 N -0.13673(18) 0.82990(12) 0.00328(8) 0.0480(4) Uani 0.603(11) 1 d P A 1
C5A C -0.13673(18) 0.82990(12) 0.00328(8) 0.0480(4) Uani 0.397(11) 1 d P A 2
H5A H -0.1812 0.8471 0.0465 0.058 Uiso 0.397(11) 1 calc PR A 2
N6 N 0.61272(19) 0.99575(11) 0.21363(8) 0.0520(4) Uani 1 1 d . . .
N7 N 0.47826(19) 1.08137(12) 0.06272(9) 0.0589(4) Uani 1 1 d . . .
C1 C 0.24493(17) 0.22788(11) 0.45820(8) 0.0359(3) Uani 1 1 d . . .
C2 C 0.2571(2) 0.14682(12) 0.51068(9) 0.0469(4) Uani 1 1 d . . .
H2 H 0.1895 0.0937 0.5243 0.056 Uiso 1 1 calc R . .
C3 C 0.3692(2) 0.14571(13) 0.54225(10) 0.0554(5) Uani 1 1 d . . .
H3 H 0.3801 0.0914 0.5780 0.067 Uiso 1 1 calc R . .
C4 C 0.4654(2) 0.22349(13) 0.52181(9) 0.0487(4) Uani 1 1 d . . .
H4 H 0.5440 0.2231 0.5427 0.058 Uiso 1 1 calc R . .
C5 C 0.44588(17) 0.30302(11) 0.46991(8) 0.0363(3) Uani 1 1 d . . .
C6 C 0.12844(17) 0.23043(11) 0.42139(8) 0.0345(3) Uani 1 1 d . . .
C7 C -0.05427(19) 0.14421(12) 0.40245(9) 0.0447(4) Uani 1 1 d . . .
H7 H -0.1125 0.0857 0.4138 0.054 Uiso 1 1 calc R . .
C8 C -0.07952(17) 0.22222(11) 0.35081(8) 0.0380(3) Uani 1 1 d . . .
C9 C 0.00079(17) 0.31091(11) 0.33687(8) 0.0351(3) Uani 1 1 d . . .
C10 C 0.10624(17) 0.31415(11) 0.37283(8) 0.0360(3) Uani 1 1 d . . .
H10 H 0.1629 0.3732 0.3643 0.043 Uiso 1 1 calc R . .
C11 C -0.21238(19) 0.11869(13) 0.30404(9) 0.0460(4) Uani 1 1 d . . .
H111 H -0.2467 0.1241 0.2614 0.055 Uiso 1 1 calc R . .
H112 H -0.1261 0.0737 0.3001 0.055 Uiso 1 1 calc R . .
C12 C -0.4531(2) 0.12144(16) 0.35848(12) 0.0609(5) Uani 1 1 d . . .
H121 H -0.4790 0.1196 0.3150 0.091 Uiso 1 1 calc R . .
H122 H -0.4511 0.1928 0.3649 0.091 Uiso 1 1 calc R . .
H123 H -0.5237 0.0843 0.3959 0.091 Uiso 1 1 calc R . .
C13 C -0.02146(17) 0.39255(11) 0.28381(8) 0.0376(3) Uani 1 1 d . . .
C14 C -0.03885(17) 0.45741(11) 0.23756(8) 0.0387(3) Uani 1 1 d . . .
C15 C -0.05046(17) 0.53029(11) 0.17802(8) 0.0383(3) Uani 1 1 d . A .
C16 C 0.0353(2) 0.51842(12) 0.11535(9) 0.0471(4) Uani 1 1 d . . .
H16 H 0.0997 0.4613 0.1130 0.057 Uiso 1 1 calc R A 1
C17 C -0.06152(17) 0.66649(11) 0.06201(8) 0.0376(3) Uani 1 1 d . . .
C18 C -0.15026(17) 0.68222(11) 0.12201(8) 0.0431(4) Uani 0.603(11) 1 d P A 1
H18 H -0.2142 0.7396 0.1234 0.052 Uiso 0.603(11) 1 calc PR A 1
N18 N -0.15026(17) 0.68222(11) 0.12201(8) 0.0431(4) Uani 0.397(11) 1 d P A 2
C19 C -0.14515(19) 0.61384(13) 0.17976(9) 0.0443(4) Uani 1 1 d . . .
H19 H -0.2070 0.6234 0.2217 0.053 Uiso 1 1 calc R A 1
C20 C -0.06335(18) 0.74027(12) -0.00151(9) 0.0405(4) Uani 1 1 d . A .
C21 C -0.1452(2) 0.89465(14) -0.05515(9) 0.0505(4) Uani 1 1 d . . .
H21 H -0.1954 0.9582 -0.0520 0.061 Uiso 1 1 calc R A 1
C22 C -0.08369(19) 0.87178(12) -0.11916(9) 0.0438(4) Uani 1 1 d . A .
C23 C -0.00616(19) 0.78004(13) -0.12140(10) 0.0469(4) Uani 1 1 d . . .
H23 H 0.0403 0.7623 -0.1642 0.056 Uiso 1 1 calc R A 1
C24 C 0.00396(18) 0.71493(11) -0.06261(9) 0.0447(4) Uani 0.603(11) 1 d P A 1
H24 H 0.0576 0.6526 -0.0645 0.054 Uiso 0.603(11) 1 calc PR A 1
N24 N 0.00396(18) 0.71493(11) -0.06261(9) 0.0447(4) Uani 0.397(11) 1 d P A 2
C25 C -0.09957(18) 0.94195(12) -0.18277(8) 0.0404(3) Uani 1 1 d . . .
C26 C -0.03450(19) 1.03826(12) -0.19975(9) 0.0435(4) Uani 1 1 d . A .
C27 C -0.0460(2) 1.10131(12) -0.26032(9) 0.0477(4) Uani 1 1 d . . .
H27 H -0.0011 1.1658 -0.2725 0.057 Uiso 1 1 calc R A .
C28 C -0.1224(2) 1.07124(13) -0.30331(9) 0.0460(4) Uani 1 1 d . A .
C29 C -0.18798(18) 0.97731(13) -0.28619(8) 0.0431(4) Uani 1 1 d . . .
H29 H -0.2409 0.9573 -0.3156 0.052 Uiso 1 1 calc R A .
C30 C -0.17675(18) 0.91158(12) -0.22588(8) 0.0403(3) Uani 1 1 d . A .
C31 C 0.0499(2) 1.07256(14) -0.15403(11) 0.0547(5) Uani 1 1 d . . .
H311 H -0.0149 1.0850 -0.1116 0.082 Uiso 1 1 calc R A .
H312 H 0.0990 1.1359 -0.1772 0.082 Uiso 1 1 calc R . .
H313 H 0.1202 1.0191 -0.1436 0.082 Uiso 1 1 calc R . .
C32 C -0.2077(2) 1.11483(17) -0.40628(10) 0.0614(5) Uani 1 1 d . . .
H321 H -0.2043 1.1711 -0.4448 0.092 Uiso 1 1 calc R . .
H322 H -0.3067 1.1040 -0.3814 0.092 Uiso 1 1 calc R . .
H323 H -0.1682 1.0521 -0.4233 0.092 Uiso 1 1 calc R . .
C33 C -0.2499(2) 0.80978(13) -0.20912(9) 0.0473(4) Uani 1 1 d . . .
H331 H -0.1784 0.7546 -0.2157 0.071 Uiso 1 1 calc R A .
H332 H -0.3158 0.8094 -0.2392 0.071 Uiso 1 1 calc R . .
H333 H -0.3031 0.7994 -0.1616 0.071 Uiso 1 1 calc R . .
C34 C 0.54798(16) 0.38851(11) 0.44716(8) 0.0351(3) Uani 1 1 d . . .
C35 C 0.75940(17) 0.45182(12) 0.45461(9) 0.0401(3) Uani 1 1 d . . .
H35 H 0.8443 0.4422 0.4714 0.048 Uiso 1 1 calc R . .
C36 C 0.73867(16) 0.54454(11) 0.41317(8) 0.0368(3) Uani 1 1 d . . .
C37 C 0.61579(16) 0.55700(11) 0.38620(8) 0.0350(3) Uani 1 1 d . . .
C38 C 0.51990(16) 0.47687(11) 0.40368(8) 0.0350(3) Uani 1 1 d . . .
H38 H 0.4361 0.4826 0.3860 0.042 Uiso 1 1 calc R . .
C39 C 0.93683(17) 0.62296(12) 0.43452(9) 0.0420(4) Uani 1 1 d . . .
H391 H 0.9715 0.6933 0.4292 0.050 Uiso 1 1 calc R . .
H392 H 0.8944 0.6003 0.4835 0.050 Uiso 1 1 calc R . .
C40 C 1.1387(2) 0.59858(14) 0.34987(10) 0.0525(4) Uani 1 1 d . . .
H401 H 1.0814 0.6100 0.3151 0.079 Uiso 1 1 calc R . .
H402 H 1.2166 0.5497 0.3375 0.079 Uiso 1 1 calc R . .
H403 H 1.1782 0.6637 0.3526 0.079 Uiso 1 1 calc R . .
C41 C 0.58999(16) 0.65044(11) 0.34259(8) 0.0362(3) Uani 1 1 d . . .
C42 C 0.57130(17) 0.72806(11) 0.30591(8) 0.0374(3) Uani 1 1 d . . .
C43 C 0.55502(17) 0.81938(11) 0.25831(8) 0.0371(3) Uani 1 1 d . . .
C44 C 0.6151(2) 0.91079(13) 0.25977(10) 0.0527(5) Uani 1 1 d . . .
H44 H 0.6611 0.9134 0.2959 0.063 Uiso 1 1 calc R . .
C45 C 0.54775(16) 0.99248(11) 0.16338(8) 0.0371(3) Uani 1 1 d . . .
C46 C 0.4780(3) 0.90709(15) 0.16029(12) 0.0705(7) Uani 1 1 d . . .
H46 H 0.4279 0.9077 0.1252 0.085 Uiso 1 1 calc R . .
C47 C 0.4809(3) 0.82016(15) 0.20840(12) 0.0693(7) Uani 1 1 d . . .
H47 H 0.4317 0.7610 0.2069 0.083 Uiso 1 1 calc R . .
C48 C 0.55524(17) 1.08399(11) 0.10870(8) 0.0379(3) Uani 1 1 d . . .
C49 C 0.4835(2) 1.16125(14) 0.01220(10) 0.0571(5) Uani 1 1 d . . .
H49 H 0.4287 1.1582 -0.0206 0.069 Uiso 1 1 calc R . .
C50 C 0.56181(17) 1.24737(11) 0.00405(8) 0.0377(3) Uani 1 1 d . . .
C51 C 0.6409(2) 1.24918(12) 0.05244(10) 0.0503(4) Uani 1 1 d . . .
H51 H 0.6976 1.3066 0.0495 0.060 Uiso 1 1 calc R . .
C52 C 0.6374(2) 1.16699(12) 0.10527(9) 0.0484(4) Uani 1 1 d . . .
H52 H 0.6911 1.1680 0.1388 0.058 Uiso 1 1 calc R . .
C53 C 0.56084(17) 1.33123(11) -0.05558(8) 0.0376(3) Uani 1 1 d . . .
C54 C 0.45116(18) 1.40495(12) -0.05420(9) 0.0422(4) Uani 1 1 d . . .
C55 C 0.4489(2) 1.47844(12) -0.11333(10) 0.0496(4) Uani 1 1 d . . .
H55 H 0.3731 1.5277 -0.1134 0.059 Uiso 1 1 calc R . .
C56 C 0.5561(2) 1.47877(14) -0.17070(10) 0.0537(5) Uani 1 1 d . . .
C57 C 0.6667(2) 1.40811(14) -0.17092(10) 0.0526(4) Uani 1 1 d . . .
H57 H 0.7421 1.4108 -0.2102 0.063 Uiso 1 1 calc R . .
C58 C 0.66978(19) 1.33289(13) -0.11448(9) 0.0435(4) Uani 1 1 d . . .
C59 C 0.3381(2) 1.40899(14) 0.00876(10) 0.0522(4) Uani 1 1 d . . .
H591 H 0.3045 1.3397 0.0287 0.078 Uiso 1 1 calc R . .
H592 H 0.2583 1.4526 -0.0028 0.078 Uiso 1 1 calc R . .
H593 H 0.3772 1.4374 0.0417 0.078 Uiso 1 1 calc R . .
C60 C 0.4484(4) 1.61587(18) -0.23568(14) 0.0916(9) Uani 1 1 d . . .
H601 H 0.4642 1.6561 -0.2817 0.137 Uiso 1 1 calc R . .
H602 H 0.4406 1.6620 -0.2024 0.137 Uiso 1 1 calc R . .
H603 H 0.3602 1.5778 -0.2264 0.137 Uiso 1 1 calc R . .
C61 C 0.7870(2) 1.25281(15) -0.11930(11) 0.0535(4) Uani 1 1 d . . .
H611 H 0.8235 1.2417 -0.0775 0.080 Uiso 1 1 calc R . .
H612 H 0.8644 1.2759 -0.1585 0.080 Uiso 1 1 calc R . .
H613 H 0.7499 1.1886 -0.1251 0.080 Uiso 1 1 calc R . .

loop_
_atom_site_aniso_label
_atom_site_aniso_U_11
_atom_site_aniso_U_22
_atom_site_aniso_U_33
_atom_site_aniso_U_23
_atom_site_aniso_U_13
_atom_site_aniso_U_12
O1 0.0691(8) 0.0366(6) 0.0481(7) 0.0056(5) -0.0263(6) -0.0201(5)
O2 0.0485(6) 0.0344(5) 0.0510(7) 0.0024(5) -0.0105(5) -0.0083(5)
O3 0.0825(9) 0.0481(7) 0.0452(7) 0.0113(6) -0.0251(7) -0.0013(6)
O4 0.0408(6) 0.0388(6) 0.0538(7) 0.0022(5) -0.0209(5) -0.0025(5)
O5 0.0409(6) 0.0402(6) 0.0471(7) -0.0021(5) -0.0151(5) 0.0018(4)
O6 0.1165(13) 0.0599(9) 0.0552(9) 0.0179(7) -0.0332(9) -0.0105(8)
N1 0.0440(7) 0.0280(6) 0.0292(6) -0.0014(5) -0.0106(5) 0.0001(5)
N2 0.0569(8) 0.0312(6) 0.0380(7) 0.0035(5) -0.0126(6) -0.0099(6)
N3 0.0450(7) 0.0371(7) 0.0375(7) -0.0001(5) -0.0162(6) 0.0044(5)
N4 0.0657(10) 0.0370(7) 0.0361(8) -0.0051(6) -0.0158(7) 0.0096(7)
C4A 0.0657(10) 0.0370(7) 0.0361(8) -0.0051(6) -0.0158(7) 0.0096(7)
N5 0.0640(10) 0.0437(8) 0.0386(8) -0.0015(6) -0.0217(7) 0.0036(7)
C5A 0.0640(10) 0.0437(8) 0.0386(8) -0.0015(6) -0.0217(7) 0.0036(7)
N6 0.0799(11) 0.0366(7) 0.0455(9) 0.0035(6) -0.0310(8) -0.0124(7)
N7 0.0744(11) 0.0479(8) 0.0595(10) 0.0164(7) -0.0384(9) -0.0252(7)
C1 0.0487(8) 0.0286(7) 0.0289(8) -0.0015(6) -0.0078(6) -0.0009(6)
C2 0.0659(11) 0.0360(8) 0.0372(9) 0.0075(7) -0.0157(8) -0.0110(7)
C3 0.0824(13) 0.0418(9) 0.0419(10) 0.0150(7) -0.0282(9) -0.0092(9)
C4 0.0646(11) 0.0419(9) 0.0418(10) 0.0064(7) -0.0259(8) -0.0032(8)
C5 0.0476(8) 0.0313(7) 0.0305(8) -0.0018(6) -0.0129(6) 0.0021(6)
C6 0.0459(8) 0.0278(6) 0.0287(7) -0.0034(5) -0.0061(6) -0.0027(6)
C7 0.0596(10) 0.0327(7) 0.0413(9) 0.0035(6) -0.0136(8) -0.0163(7)
C8 0.0484(9) 0.0328(7) 0.0336(8) -0.0025(6) -0.0111(7) -0.0086(6)
C9 0.0462(8) 0.0276(6) 0.0305(8) -0.0025(6) -0.0073(6) -0.0042(6)
C10 0.0467(8) 0.0258(6) 0.0350(8) -0.0013(6) -0.0099(6) -0.0055(6)
C11 0.0525(10) 0.0416(8) 0.0454(10) -0.0090(7) -0.0090(8) -0.0149(7)
C12 0.0544(11) 0.0577(11) 0.0651(13) -0.0061(10) -0.0068(10) 0.0048(9)
C13 0.0461(8) 0.0298(7) 0.0386(9) -0.0030(6) -0.0136(7) -0.0070(6)
C14 0.0463(9) 0.0318(7) 0.0400(9) -0.0020(6) -0.0152(7) -0.0065(6)
C15 0.0479(9) 0.0317(7) 0.0377(8) -0.0006(6) -0.0171(7) -0.0053(6)
C16 0.0638(11) 0.0362(8) 0.0423(10) -0.0043(7) -0.0182(8) 0.0098(7)
C17 0.0480(9) 0.0315(7) 0.0371(8) -0.0044(6) -0.0182(7) -0.0013(6)
C18 0.0487(9) 0.0380(7) 0.0404(9) 0.0003(6) -0.0117(7) 0.0043(6)
N18 0.0487(9) 0.0380(7) 0.0404(9) 0.0003(6) -0.0117(7) 0.0043(6)
C19 0.0519(9) 0.0437(8) 0.0351(9) -0.0022(7) -0.0095(7) 0.0029(7)
C20 0.0511(9) 0.0345(7) 0.0398(9) -0.0009(6) -0.0215(7) -0.0034(6)
C21 0.0635(11) 0.0470(9) 0.0429(10) 0.0018(7) -0.0230(8) 0.0009(8)
C22 0.0521(9) 0.0401(8) 0.0407(9) 0.0027(7) -0.0199(8) -0.0037(7)
C23 0.0537(10) 0.0403(8) 0.0472(10) 0.0037(7) -0.0201(8) -0.0038(7)
C24 0.0542(9) 0.0355(7) 0.0471(9) 0.0010(6) -0.0224(7) -0.0021(6)
N24 0.0542(9) 0.0355(7) 0.0471(9) 0.0010(6) -0.0224(7) -0.0021(6)
C25 0.0466(9) 0.0375(8) 0.0368(9) -0.0013(6) -0.0140(7) 0.0040(6)
C26 0.0526(9) 0.0358(8) 0.0441(9) -0.0045(7) -0.0179(8) 0.0048(7)
C27 0.0604(11) 0.0331(8) 0.0493(10) -0.0003(7) -0.0173(8) 0.0015(7)
C28 0.0575(10) 0.0405(8) 0.0375(9) 0.0031(7) -0.0144(8) 0.0053(7)
C29 0.0482(9) 0.0467(9) 0.0351(9) -0.0039(7) -0.0142(7) 0.0034(7)
C30 0.0443(8) 0.0394(8) 0.0357(8) -0.0033(6) -0.0087(7) 0.0015(6)
C31 0.0674(12) 0.0402(9) 0.0631(12) -0.0051(8) -0.0307(10) -0.0009(8)
C32 0.0708(13) 0.0691(12) 0.0420(11) 0.0083(9) -0.0225(9) 0.0044(10)
C33 0.0529(10) 0.0468(9) 0.0420(10) -0.0028(7) -0.0127(8) -0.0061(7)
C34 0.0429(8) 0.0324(7) 0.0309(8) -0.0025(6) -0.0133(6) 0.0031(6)
C35 0.0395(8) 0.0398(8) 0.0423(9) -0.0006(7) -0.0173(7) 0.0037(6)
C36 0.0381(8) 0.0356(7) 0.0372(8) -0.0035(6) -0.0121(6) 0.0017(6)
C37 0.0410(8) 0.0324(7) 0.0321(8) -0.0017(6) -0.0126(6) 0.0024(6)
C38 0.0409(8) 0.0341(7) 0.0319(8) -0.0018(6) -0.0154(6) 0.0017(6)
C39 0.0408(8) 0.0419(8) 0.0476(10) -0.0096(7) -0.0175(7) 0.0009(6)
C40 0.0505(10) 0.0444(9) 0.0567(11) -0.0026(8) -0.0044(8) -0.0006(7)
C41 0.0393(8) 0.0344(7) 0.0369(8) -0.0033(6) -0.0143(6) -0.0019(6)
C42 0.0411(8) 0.0344(7) 0.0382(8) -0.0022(6) -0.0146(7) -0.0019(6)
C43 0.0427(8) 0.0324(7) 0.0365(8) 0.0012(6) -0.0146(7) -0.0010(6)
C44 0.0803(13) 0.0399(9) 0.0458(10) 0.0040(7) -0.0361(10) -0.0115(8)
C45 0.0388(8) 0.0336(7) 0.0394(8) 0.0001(6) -0.0143(6) -0.0015(6)
C46 0.0958(16) 0.0528(11) 0.0743(15) 0.0235(10) -0.0607(13) -0.0317(11)
C47 0.0978(16) 0.0458(10) 0.0746(15) 0.0197(9) -0.0553(13) -0.0315(10)
C48 0.0411(8) 0.0335(7) 0.0398(9) 0.0005(6) -0.0151(7) -0.0014(6)
C49 0.0693(12) 0.0521(10) 0.0544(11) 0.0157(8) -0.0365(10) -0.0220(9)
C50 0.0392(8) 0.0343(7) 0.0392(9) -0.0004(6) -0.0120(6) -0.0007(6)
C51 0.0698(12) 0.0334(8) 0.0535(11) 0.0028(7) -0.0305(9) -0.0108(7)
C52 0.0679(11) 0.0364(8) 0.0473(10) 0.0018(7) -0.0309(9) -0.0082(7)
C53 0.0415(8) 0.0321(7) 0.0409(9) 0.0006(6) -0.0166(7) -0.0057(6)
C54 0.0442(9) 0.0353(8) 0.0509(10) -0.0042(7) -0.0196(7) -0.0042(6)
C55 0.0562(10) 0.0359(8) 0.0628(12) -0.0033(8) -0.0299(9) 0.0006(7)
C56 0.0744(13) 0.0446(9) 0.0444(10) 0.0061(8) -0.0251(9) -0.0134(9)
C57 0.0638(11) 0.0522(10) 0.0399(10) 0.0004(8) -0.0100(8) -0.0153(8)
C58 0.0495(9) 0.0422(8) 0.0403(9) -0.0035(7) -0.0135(7) -0.0106(7)
C59 0.0489(10) 0.0473(9) 0.0620(12) -0.0096(8) -0.0154(9) 0.0004(8)
C60 0.150(3) 0.0537(12) 0.0749(17) 0.0162(11) -0.0572(18) 0.0069(14)
C61 0.0477(10) 0.0564(10) 0.0560(12) -0.0141(9) -0.0063(8) -0.0044(8)

loop_
_atom_type_symbol
_atom_type_description
_atom_type_number_in_cell
_atom_type_scat_dispersion_real
_atom_type_scat_dispersion_imag
_atom_type_scat_source
C C 122 0.0181 0.0091
; International Tables for Crystallography (1992). 
Vol. C, Tables 4.2.6.8 and 6.1.1.4
;
H H 102 0.0000 0.0000
; International Tables for Crystallography (1992). 
Vol. C, Tables 4.2.6.8 and 6.1.1.4
;
N N 14 0.0311 0.0180
; International Tables for Crystallography (1992). 
Vol. C, Tables 4.2.6.8 and 6.1.1.4
;
O O 12 0.0492 0.0322
; International Tables for Crystallography (1992). 
Vol. C, Tables 4.2.6.8 and 6.1.1.4
;

loop_
_geom_angle_atom_site_label_1
_geom_angle_atom_site_label_2
_geom_angle_atom_site_label_3
_geom_angle
C8 O1 C11 116.83(13)
C11 O2 C12 112.86(14)
C28 O3 C32 117.72(15)
C36 O4 C39 117.52(12)
C39 O5 C40 112.79(13)
C56 O6 C60 117.8(2)
C5 N1 C1 118.41(12)
C7 N2 C6 118.44(13)
C35 N3 C34 118.45(13)
C16 N4 C17 117.81(15)
C20 N5 C21 118.39(16)
C45 N6 C44 117.97(14)
C48 N7 C49 118.24(15)
N1 C1 C2 122.27(15)
N1 C1 C6 117.47(12)
C2 C1 C6 120.26(14)
C3 C2 C1 118.48(16)
C3 C2 H2 120.8
C1 C2 H2 120.8
C4 C3 C2 119.69(15)
C4 C3 H3 120.2
C2 C3 H3 120.2
C3 C4 C5 119.01(16)
C3 C4 H4 120.5
C5 C4 H4 120.5
N1 C5 C4 122.12(15)
N1 C5 C34 117.83(12)
C4 C5 C34 120.05(14)
N2 C6 C10 121.94(14)
N2 C6 C1 116.43(13)
C10 C6 C1 121.62(13)
N2 C7 C8 123.52(14)
N2 C7 H7 118.2
C8 C7 H7 118.2
O1 C8 C7 125.02(14)
O1 C8 C9 116.82(13)
C7 C8 C9 118.14(14)
C10 C9 C8 118.17(13)
C10 C9 C13 121.95(13)
C8 C9 C13 119.77(14)
C9 C10 C6 119.66(14)
C9 C10 H10 120.2
C6 C10 H10 120.2
O2 C11 O1 112.88(14)
O2 C11 H111 109.0
O1 C11 H111 109.0
O2 C11 H112 109.0
O1 C11 H112 109.0
H111 C11 H112 107.8
O2 C12 H121 109.5
O2 C12 H122 109.5
H121 C12 H122 109.5
O2 C12 H123 109.5
H121 C12 H123 109.5
H122 C12 H123 109.5
C14 C13 C9 176.97(17)
C13 C14 C15 174.80(19)
C16 C15 C19 117.42(14)
C16 C15 C14 119.58(14)
C19 C15 C14 123.00(16)
N4 C16 C15 122.60(15)
N4 C16 H16 118.7
C15 C16 H16 118.7
N4 C17 C18 122.64(14)
N4 C17 C20 117.44(15)
C18 C17 C20 119.92(14)
C19 C18 C17 118.67(14)
C19 C18 H18 120.7
C17 C18 H18 120.7
C18 C19 C15 120.85(16)
C18 C19 H19 119.6
C15 C19 H19 119.6
N5 C20 C24 121.92(15)
N5 C20 C17 118.50(15)
C24 C20 C17 119.55(14)
N5 C21 C22 122.62(17)
N5 C21 H21 118.7
C22 C21 H21 118.7
C21 C22 C23 116.81(15)
C21 C22 C25 121.78(15)
C23 C22 C25 121.41(16)
C24 C23 C22 120.77(18)
C24 C23 H23 119.6
C22 C23 H23 119.6
C20 C24 C23 119.42(15)
C20 C24 H24 120.3
C23 C24 H24 120.3
C30 C25 C26 120.20(15)
C30 C25 C22 120.03(15)
C26 C25 C22 119.77(15)
C27 C26 C25 119.12(16)
C27 C26 C31 119.75(16)
C25 C26 C31 121.12(15)
C28 C27 C26 120.79(16)
C28 C27 H27 119.6
C26 C27 H27 119.6
O3 C28 C29 124.50(16)
O3 C28 C27 115.40(16)
C29 C28 C27 120.10(15)
C28 C29 C30 120.39(16)
C28 C29 H29 119.8
C30 C29 H29 119.8
C25 C30 C29 119.38(15)
C25 C30 C33 121.91(15)
C29 C30 C33 118.71(15)
C26 C31 H311 109.5
C26 C31 H312 109.5
H311 C31 H312 109.5
C26 C31 H313 109.5
H311 C31 H313 109.5
H312 C31 H313 109.5
O3 C32 H321 109.5
O3 C32 H322 109.5
H321 C32 H322 109.5
O3 C32 H323 109.5
H321 C32 H323 109.5
H322 C32 H323 109.5
C30 C33 H331 109.5
C30 C33 H332 109.5
H331 C33 H332 109.5
C30 C33 H333 109.5
H331 C33 H333 109.5
H332 C33 H333 109.5
N3 C34 C38 122.24(14)
N3 C34 C5 116.21(13)
C38 C34 C5 121.54(13)
N3 C35 C36 123.59(14)
N3 C35 H35 118.2
C36 C35 H35 118.2
O4 C36 C35 125.00(14)
O4 C36 C37 116.92(13)
C35 C36 C37 118.08(14)
C38 C37 C36 118.11(13)
C38 C37 C41 121.48(13)
C36 C37 C41 120.41(14)
C34 C38 C37 119.48(14)
C34 C38 H38 120.3
C37 C38 H38 120.3
O5 C39 O4 112.66(13)
O5 C39 H391 109.1
O4 C39 H391 109.1
O5 C39 H392 109.1
O4 C39 H392 109.1
H391 C39 H392 107.8
O5 C40 H401 109.5
O5 C40 H402 109.5
H401 C40 H402 109.5
O5 C40 H403 109.5
H401 C40 H403 109.5
H402 C40 H403 109.5
C42 C41 C37 178.75(18)
C41 C42 C43 176.45(18)
C47 C43 C44 116.37(14)
C47 C43 C42 121.77(15)
C44 C43 C42 121.85(14)
N6 C44 C43 124.31(15)
N6 C44 H44 117.8
C43 C44 H44 117.8
N6 C45 C46 121.59(15)
N6 C45 C48 118.14(14)
C46 C45 C48 120.25(15)
C45 C46 C47 119.69(17)
C45 C46 H46 120.2
C47 C46 H46 120.2
C43 C47 C46 119.82(17)
C43 C47 H47 120.1
C46 C47 H47 120.1
N7 C48 C52 121.30(15)
N7 C48 C45 116.26(14)
C52 C48 C45 122.44(14)
N7 C49 C50 125.07(16)
N7 C49 H49 117.5
C50 C49 H49 117.5
C49 C50 C51 116.02(15)
C49 C50 C53 120.04(14)
C51 C50 C53 123.92(14)
C50 C51 C52 119.91(16)
C50 C51 H51 120.0
C52 C51 H51 120.0
C48 C52 C51 119.45(16)
C48 C52 H52 120.3
C51 C52 H52 120.3
C54 C53 C58 119.81(15)
C54 C53 C50 121.06(15)
C58 C53 C50 119.10(14)
C53 C54 C55 119.22(17)
C53 C54 C59 121.23(15)
C55 C54 C59 119.54(16)
C56 C55 C54 120.23(16)
C56 C55 H55 119.9
C54 C55 H55 119.9
C55 C56 C57 120.24(16)
C55 C56 O6 124.78(19)
C57 C56 O6 114.98(19)
C56 C57 C58 120.98(18)
C56 C57 H57 119.5
C58 C57 H57 119.5
C57 C58 C53 119.45(16)
C57 C58 C61 118.80(17)
C53 C58 C61 121.71(15)
C54 C59 H591 109.5
C54 C59 H592 109.5
H591 C59 H592 109.5
C54 C59 H593 109.5
H591 C59 H593 109.5
H592 C59 H593 109.5
O6 C60 H601 109.5
O6 C60 H602 109.5
H601 C60 H602 109.5
O6 C60 H603 109.5
H601 C60 H603 109.5
H602 C60 H603 109.5
C58 C61 H611 109.5
C58 C61 H612 109.5
H611 C61 H612 109.5
C58 C61 H613 109.5
H611 C61 H613 109.5
H612 C61 H613 109.5

loop_
_geom_bond_atom_site_label_1
_geom_bond_atom_site_label_2
_geom_bond_distance
O1 C8 1.3649(19)
O1 C11 1.4308(19)
O2 C11 1.379(2)
O2 C12 1.424(2)
O3 C28 1.373(2)
O3 C32 1.424(2)
O4 C36 1.3624(19)
O4 C39 1.4302(18)
O5 C39 1.3859(19)
O5 C40 1.422(2)
O6 C56 1.377(2)
O6 C60 1.407(3)
N1 C5 1.3416(19)
N1 C1 1.347(2)
N2 C7 1.330(2)
N2 C6 1.3420(19)
N3 C35 1.331(2)
N3 C34 1.3426(19)
N4 C16 1.351(2)
N4 C17 1.362(2)
N5 C20 1.352(2)
N5 C21 1.357(2)
N6 C45 1.326(2)
N6 C44 1.338(2)
N7 C48 1.329(2)
N7 C49 1.336(2)
C1 C2 1.397(2)
C1 C6 1.482(2)
C2 C3 1.377(3)
C2 H2 0.9500
C3 C4 1.374(3)
C3 H3 0.9500
C4 C5 1.394(2)
C4 H4 0.9500
C5 C34 1.488(2)
C6 C10 1.393(2)
C7 C8 1.393(2)
C7 H7 0.9500
C8 C9 1.399(2)
C9 C10 1.389(2)
C9 C13 1.434(2)
C10 H10 0.9500
C11 H111 0.9900
C11 H112 0.9900
C12 H121 0.9800
C12 H122 0.9800
C12 H123 0.9800
C13 C14 1.195(2)
C14 C15 1.435(2)
C15 C16 1.386(3)
C15 C19 1.391(2)
C16 H16 0.9500
C17 C18 1.367(2)
C17 C20 1.483(2)
C18 C19 1.364(2)
C18 H18 0.9500
C19 H19 0.9500
C20 C24 1.358(2)
C21 C22 1.385(3)
C21 H21 0.9500
C22 C23 1.390(2)
C22 C25 1.491(2)
C23 C24 1.369(2)
C23 H23 0.9500
C24 H24 0.9500
C25 C30 1.397(2)
C25 C26 1.410(2)
C26 C27 1.388(2)
C26 C31 1.510(2)
C27 C28 1.387(3)
C27 H27 0.9500
C28 C29 1.384(2)
C29 C30 1.399(2)
C29 H29 0.9500
C30 C33 1.510(2)
C31 H311 0.9800
C31 H312 0.9800
C31 H313 0.9800
C32 H321 0.9800
C32 H322 0.9800
C32 H323 0.9800
C33 H331 0.9800
C33 H332 0.9800
C33 H333 0.9800
C34 C38 1.3920(19)
C35 C36 1.395(2)
C35 H35 0.9500
C36 C37 1.405(2)
C37 C38 1.396(2)
C37 C41 1.436(2)
C38 H38 0.9500
C39 H391 0.9900
C39 H392 0.9900
C40 H401 0.9800
C40 H402 0.9800
C40 H403 0.9800
C41 C42 1.191(2)
C42 C43 1.438(2)
C43 C47 1.369(2)
C43 C44 1.383(2)
C44 H44 0.9500
C45 C46 1.370(2)
C45 C48 1.490(2)
C46 C47 1.380(2)
C46 H46 0.9500
C47 H47 0.9500
C48 C52 1.378(2)
C49 C50 1.373(2)
C49 H49 0.9500
C50 C51 1.382(2)
C50 C53 1.499(2)
C51 C52 1.388(2)
C51 H51 0.9500
C52 H52 0.9500
C53 C54 1.394(2)
C53 C58 1.403(2)
C54 C55 1.415(2)
C54 C59 1.491(3)
C55 C56 1.374(3)
C55 H55 0.9500
C56 C57 1.375(3)
C57 C58 1.389(2)
C57 H57 0.9500
C58 C61 1.501(2)
C59 H591 0.9800
C59 H592 0.9800
C59 H593 0.9800
C60 H601 0.9800
C60 H602 0.9800
C60 H603 0.9800
C61 H611 0.9800
C61 H612 0.9800
C61 H613 0.9800

loop_
_geom_torsion_atom_site_label_1
_geom_torsion_atom_site_label_2
_geom_torsion_atom_site_label_3
_geom_torsion_atom_site_label_4
_geom_torsion
C5 N1 C1 C2 1.6(2)
C5 N1 C1 C6 -177.93(13)
N1 C1 C2 C3 -1.5(3)
C6 C1 C2 C3 178.10(16)
C1 C2 C3 C4 0.1(3)
C2 C3 C4 C5 0.9(3)
C1 N1 C5 C4 -0.5(2)
C1 N1 C5 C34 179.13(13)
C3 C4 C5 N1 -0.8(3)
C3 C4 C5 C34 179.60(17)
C7 N2 C6 C10 2.4(2)
C7 N2 C6 C1 -176.70(15)
N1 C1 C6 N2 173.27(14)
C2 C1 C6 N2 -6.3(2)
N1 C1 C6 C10 -5.9(2)
C2 C1 C6 C10 174.55(15)
C6 N2 C7 C8 0.8(3)
C11 O1 C8 C7 -24.2(2)
C11 O1 C8 C9 154.37(15)
N2 C7 C8 O1 174.94(16)
N2 C7 C8 C9 -3.6(3)
O1 C8 C9 C10 -175.42(14)
C7 C8 C9 C10 3.3(2)
O1 C8 C9 C13 0.9(2)
C7 C8 C9 C13 179.58(16)
C8 C9 C10 C6 -0.3(2)
C13 C9 C10 C6 -176.58(15)
N2 C6 C10 C9 -2.6(2)
C1 C6 C10 C9 176.46(14)
C12 O2 C11 O1 71.75(19)
C8 O1 C11 O2 82.45(19)
C17 N4 C16 C15 0.2(3)
C19 C15 C16 N4 0.9(3)
C14 C15 C16 N4 -179.15(16)
C16 N4 C17 C18 -1.0(3)
C16 N4 C17 C20 178.76(16)
N4 C17 C18 C19 0.5(3)
C20 C17 C18 C19 -179.24(15)
C17 C18 C19 C15 0.8(3)
C16 C15 C19 C18 -1.4(3)
C14 C15 C19 C18 178.66(16)
C21 N5 C20 C24 1.5(3)
C21 N5 C20 C17 -176.19(16)
N4 C17 C20 N5 -169.50(16)
C18 C17 C20 N5 10.2(2)
N4 C17 C20 C24 12.7(2)
C18 C17 C20 C24 -167.57(15)
C20 N5 C21 C22 1.0(3)
N5 C21 C22 C23 -2.7(3)
N5 C21 C22 C25 177.32(17)
C21 C22 C23 C24 2.0(3)
C25 C22 C23 C24 -178.03(16)
N5 C20 C24 C23 -2.2(3)
C17 C20 C24 C23 175.50(15)
C22 C23 C24 C20 0.4(3)
C21 C22 C25 C30 -113.3(2)
C23 C22 C25 C30 66.6(2)
C21 C22 C25 C26 67.7(2)
C23 C22 C25 C26 -112.33(19)
C30 C25 C26 C27 -1.2(3)
C22 C25 C26 C27 177.78(16)
C30 C25 C26 C31 -179.79(16)
C22 C25 C26 C31 -0.8(3)
C25 C26 C27 C28 1.1(3)
C31 C26 C27 C28 179.68(17)
C32 O3 C28 C29 2.8(3)
C32 O3 C28 C27 -177.47(17)
C26 C27 C28 O3 -179.90(16)
C26 C27 C28 C29 -0.2(3)
O3 C28 C29 C30 179.09(16)
C27 C28 C29 C30 -0.6(3)
C26 C25 C30 C29 0.4(2)
C22 C25 C30 C29 -178.54(16)
C26 C25 C30 C33 -179.07(16)
C22 C25 C30 C33 2.0(2)
C28 C29 C30 C25 0.5(3)
C28 C29 C30 C33 -179.99(16)
C35 N3 C34 C38 0.8(2)
C35 N3 C34 C5 -178.07(14)
N1 C5 C34 N3 -170.27(14)
C4 C5 C34 N3 9.4(2)
N1 C5 C34 C38 10.9(2)
C4 C5 C34 C38 -169.45(16)
C34 N3 C35 C36 1.4(2)
C39 O4 C36 C35 -13.9(2)
C39 O4 C36 C37 166.48(14)
N3 C35 C36 O4 177.87(15)
N3 C35 C36 C37 -2.5(3)
O4 C36 C37 C38 -178.88(14)
C35 C36 C37 C38 1.5(2)
O4 C36 C37 C41 0.4(2)
C35 C36 C37 C41 -179.27(15)
N3 C34 C38 C37 -1.7(2)
C5 C34 C38 C37 177.08(14)
C36 C37 C38 C34 0.5(2)
C41 C37 C38 C34 -178.77(14)
C40 O5 C39 O4 72.62(18)
C36 O4 C39 O5 78.61(18)
C45 N6 C44 C43 0.4(3)
C47 C43 C44 N6 -4.4(3)
C42 C43 C44 N6 174.60(19)
C44 N6 C45 C46 3.6(3)
C44 N6 C45 C48 -174.98(17)
N6 C45 C46 C47 -3.4(4)
C48 C45 C46 C47 175.1(2)
C44 C43 C47 C46 4.5(4)
C42 C43 C47 C46 -174.6(2)
C45 C46 C47 C43 -0.9(4)
C49 N7 C48 C52 0.7(3)
C49 N7 C48 C45 -179.05(18)
N6 C45 C48 N7 -174.11(17)
C46 C45 C48 N7 7.3(3)
N6 C45 C48 C52 6.1(3)
C46 C45 C48 C52 -172.4(2)
C48 N7 C49 C50 -0.6(3)
N7 C49 C50 C51 0.3(3)
N7 C49 C50 C53 178.9(2)
C49 C50 C51 C52 -0.2(3)
C53 C50 C51 C52 -178.71(17)
N7 C48 C52 C51 -0.6(3)
C45 C48 C52 C51 179.17(17)
C50 C51 C52 C48 0.3(3)
C49 C50 C53 C54 82.4(2)
C51 C50 C53 C54 -99.1(2)
C49 C50 C53 C58 -95.3(2)
C51 C50 C53 C58 83.2(2)
C58 C53 C54 C55 2.2(2)
C50 C53 C54 C55 -175.53(15)
C58 C53 C54 C59 -176.60(15)
C50 C53 C54 C59 5.7(2)
C53 C54 C55 C56 -1.9(3)
C59 C54 C55 C56 176.88(16)
C54 C55 C56 C57 -0.4(3)
C54 C55 C56 O6 179.83(17)
C60 O6 C56 C55 -5.0(3)
C60 O6 C56 C57 175.23(19)
C55 C56 C57 C58 2.5(3)
O6 C56 C57 C58 -177.73(17)
C56 C57 C58 C53 -2.2(3)
C56 C57 C58 C61 175.38(17)
C54 C53 C58 C57 -0.2(2)
C50 C53 C58 C57 177.57(15)
C54 C53 C58 C61 -177.66(15)
C50 C53 C58 C61 0.1(2)
